data_1505990
loop_
_publ_author_name
'Yoon, Il'
'Narita, Mamiko'
'Goto, Midori'
'Shimizu, Toshimi'
'Asakawa, Masumi'

_publ_section_title
;
 Synthesis of a [2]rotaxane incorporating a Ni(II)-salen moiety: evidence
 of ring-opening-and-closing protocol.
;
_journal_issue 11
_journal_name_full 'Organic letters'
_journal_page_first 2341
_journal_page_last 2344
_journal_paper_doi 10.1021/ol060661m
_journal_volume 8
_journal_year 2006
_chemical_formula_sum 'C30 H34 Cl N2 Na Ni O13'
_chemical_formula_weight 747.74
_chemical_name_systematic
; 
 ? 
;
_space_group_IT_number 14
_symmetry_cell_setting monoclinic
_symmetry_space_group_name_Hall '-P 2ybc'
_symmetry_space_group_name_H-M 'P 1 21/c 1'
_atom_sites_solution_hydrogens geom
_atom_sites_solution_primary direct
_atom_sites_solution_secondary difmap
_audit_creation_method SHELXTL
_cell_angle_alpha 90.00
_cell_angle_beta 112.56
_cell_angle_gamma 90.00
_cell_formula_units_Z 4
_cell_length_a 12.1529(10)
_cell_length_b 30.119(3)
_cell_length_c 9.3248(8)
_cell_measurement_reflns_used 23228
_cell_measurement_temperature 183(2)
_cell_measurement_theta_max 28.28
_cell_measurement_theta_min 1.35
_cell_volume 3152.0(5)
_computing_cell_refinement 'SAINT (Bruker, 1998)'
_computing_data_collection 'SMART (Bruker, 1998)'
_computing_data_reduction 'SHELXTL (Bruker, 2000)'
_computing_molecular_graphics SHELXTL
_computing_publication_material SHELXTL
_computing_structure_refinement SHELXTL
_computing_structure_solution SHELXTL
_diffrn_ambient_temperature 183(2)
_diffrn_measured_fraction_theta_full 0.994
_diffrn_measured_fraction_theta_max 0.994
_diffrn_measurement_device_type 'CCD area detector'
_diffrn_measurement_method 'phi and omega scans'
_diffrn_radiation_monochromator graphite
_diffrn_radiation_source 'fine-focus sealed tube'
_diffrn_radiation_type MoK\a
_diffrn_radiation_wavelength 0.71073
_diffrn_reflns_av_R_equivalents 0.0204
_diffrn_reflns_av_sigmaI/netI 0.0233
_diffrn_reflns_limit_h_max 8
_diffrn_reflns_limit_h_min -16
_diffrn_reflns_limit_k_max 40
_diffrn_reflns_limit_k_min -38
_diffrn_reflns_limit_l_max 12
_diffrn_reflns_limit_l_min -12
_diffrn_reflns_number 23228
_diffrn_reflns_theta_full 28.28
_diffrn_reflns_theta_max 28.28
_diffrn_reflns_theta_min 1.35
_exptl_absorpt_coefficient_mu 0.786
_exptl_absorpt_correction_T_max 0.9256
_exptl_absorpt_correction_T_min 0.7440
_exptl_absorpt_correction_type empirical
_exptl_absorpt_process_details '(SADABS; Sheldrick, 1998)'
_exptl_crystal_colour red-brown
_exptl_crystal_density_diffrn 1.576
_exptl_crystal_density_method 'not measured'
_exptl_crystal_description needle
_exptl_crystal_F_000 1552
_exptl_crystal_size_max 0.40
_exptl_crystal_size_mid 0.15
_exptl_crystal_size_min 0.10
_refine_diff_density_max 0.761
_refine_diff_density_min -0.530
_refine_diff_density_rms 0.095
_refine_ls_extinction_method none
_refine_ls_goodness_of_fit_ref 1.068
_refine_ls_hydrogen_treatment constr
_refine_ls_matrix_type full
_refine_ls_number_parameters 433
_refine_ls_number_reflns 7773
_refine_ls_number_restraints 0
_refine_ls_restrained_S_all 1.068
_refine_ls_R_factor_all 0.0398
_refine_ls_R_factor_gt 0.0338
_refine_ls_shift/su_max 0.001
_refine_ls_shift/su_mean 0.000
_refine_ls_structure_factor_coef Fsqd
_refine_ls_weighting_details 'calc w=1/[\s^2^(Fo^2^)+(0.0616P)^2^+0.7970P] where P=(Fo^2^+2Fc^2^)/3'
_refine_ls_weighting_scheme calc
_refine_ls_wR_factor_gt 0.0987
_refine_ls_wR_factor_ref 0.1035
_reflns_number_gt 6662
_reflns_number_total 7773
_reflns_threshold_expression >2sigma(I)
_cod_data_source_file ol060661msi20060322_110000.cif
_cod_data_source_block monomer
_cod_depositor_comments
;
The following automatic conversions were performed:

'_symmetry_cell_setting' value 'Monoclinic' changed to 'monoclinic'
according to /home/saulius/struct/CIF-dictionaries/cif_core.dic
dictionary named 'cif_core.dic' version 2.4.1 from
2010-06-29.

'_exptl_absorpt_correction_type' value 'Empirical'
changed to 'empirical' according to
/home/saulius/struct/CIF-dictionaries/cif_core.dic dictionary named
'cif_core.dic' version 2.4.1 from 2010-06-29.

Automatic conversion script
Id: cif_fix_values 1715 2011-07-08 13:25:40Z adriana 
;
_cod_original_sg_symbol_H-M P2(1)/c
_cod_database_code 1505990

loop_
_symmetry_equiv_pos_as_xyz
'x, y, z'
'-x, y+1/2, -z+1/2'
'-x, -y, -z'
'x, -y-1/2, z-1/2'

loop_
_atom_site_label
_atom_site_type_symbol
_atom_site_fract_x
_atom_site_fract_y
_atom_site_fract_z
_atom_site_U_iso_or_equiv
_atom_site_adp_type
_atom_site_occupancy
_atom_site_symmetry_multiplicity
_atom_site_calc_flag
_atom_site_refinement_flags
Ni Ni 0.998531(16) 0.000707(6) 0.75188(2) 0.02358(7) Uani 1 1 d .
Cl Cl 0.79358(3) 0.163813(13) 0.48658(5) 0.03129(10) Uani 1 1 d .
Na Na 1.02376(6) 0.11070(2) 0.78617(8) 0.02998(14) Uani 1 1 d .
O1 O 1.09849(10) 0.04448(3) 0.73089(13) 0.0270(2) Uani 1 1 d .
O2 O 1.23480(10) 0.11291(3) 0.76577(13) 0.0273(2) Uani 1 1 d .
O3 O 1.38385(10) 0.13107(4) 1.08065(12) 0.0300(2) Uani 1 1 d .
O4 O 1.33958(10) 0.14304(4) 1.34829(13) 0.0299(2) Uani 1 1 d .
O5 O 1.16502(10) 0.19466(4) 1.33588(13) 0.0310(2) Uani 1 1 d .
O6 O 0.98078(10) 0.20408(4) 1.05107(12) 0.0281(2) Uani 1 1 d .
O7 O 0.85189(10) 0.12182(3) 0.89658(13) 0.0276(2) Uani 1 1 d .
O8 O 0.93027(10) 0.04671(3) 0.82253(13) 0.0267(2) Uani 1 1 d .
O9 O 0.92000(12) 0.16061(5) 0.57733(16) 0.0481(3) Uani 1 1 d .
O10 O 0.73359(13) 0.12723(4) 0.52389(16) 0.0441(3) Uani 1 1 d .
O11 O 0.77416(14) 0.16195(6) 0.32588(16) 0.0584(4) Uani 1 1 d .
O12 O 0.74890(13) 0.20442(4) 0.5220(2) 0.0519(4) Uani 1 1 d .
O1W O 1.14037(11) 0.15157(4) 0.99241(14) 0.0345(3) Uani 1 1 d .
N1 N 1.06015(13) -0.04361(4) 0.66731(15) 0.0288(3) Uani 1 1 d .
N2 N 0.90737(12) -0.04342(4) 0.78904(15) 0.0275(3) Uani 1 1 d .
C1 C 0.99345(17) -0.08578(5) 0.6410(2) 0.0350(4) Uani 1 1 d .
H1A H 1.0458 -0.1104 0.6497 0.042 Uiso 1 1 calc R
H1B H 0.9315 -0.0861 0.5390 0.042 Uiso 1 1 calc R
C2 C 1.14746(17) -0.04044(5) 0.62197(19) 0.0326(3) Uani 1 1 d .
H2 H 1.1665 -0.0662 0.5754 0.039 Uiso 1 1 calc R
C3 C 1.21872(17) -0.00138(5) 0.6355(2) 0.0301(3) Uani 1 1 d .
C4 C 1.31831(18) -0.00408(6) 0.5925(2) 0.0363(4) Uani 1 1 d .
H4 H 1.3352 -0.0314 0.5518 0.044 Uiso 1 1 calc R
C5 C 1.39065(17) 0.03189(6) 0.6083(2) 0.0381(4) Uani 1 1 d .
H5 H 1.4581 0.0298 0.5791 0.046 Uiso 1 1 calc R
C6 C 1.36609(15) 0.07211(6) 0.66750(19) 0.0324(3) Uani 1 1 d .
H6 H 1.4169 0.0973 0.6785 0.039 Uiso 1 1 calc R
C7 C 1.26919(14) 0.07536(5) 0.70977(17) 0.0262(3) Uani 1 1 d .
C8 C 1.19186(14) 0.03864(5) 0.69392(17) 0.0262(3) Uani 1 1 d .
C9 C 1.31537(15) 0.14979(5) 0.81138(18) 0.0285(3) Uani 1 1 d .
H9A H 1.2736 0.1753 0.8260 0.034 Uiso 1 1 calc R
H9B H 1.3419 0.1564 0.7291 0.034 Uiso 1 1 calc R
C10 C 1.42264(14) 0.14141(6) 0.95867(18) 0.0311(3) Uani 1 1 d .
H10A H 1.4683 0.1172 0.9435 0.037 Uiso 1 1 calc R
H10B H 1.4725 0.1673 0.9854 0.037 Uiso 1 1 calc R
C11 C 1.48071(14) 0.12791(6) 1.22705(18) 0.0297(3) Uani 1 1 d .
H11A H 1.5196 0.1562 1.2557 0.036 Uiso 1 1 calc R
H11B H 1.5379 0.1066 1.2219 0.036 Uiso 1 1 calc R
C12 C 1.43095(14) 0.11354(5) 1.34439(18) 0.0284(3) Uani 1 1 d .
H12A H 1.3987 0.0841 1.3194 0.034 Uiso 1 1 calc R
H12B H 1.4941 0.1125 1.4454 0.034 Uiso 1 1 calc R
C13 C 1.37053(14) 0.17854(5) 1.44836(17) 0.0251(3) Uani 1 1 d .
C14 C 1.48529(15) 0.18854(5) 1.54964(19) 0.0315(3) Uani 1 1 d .
H14 H 1.5512 0.1708 1.5506 0.038 Uiso 1 1 calc R
C15 C 1.50466(17) 0.22475(6) 1.6507(2) 0.0390(4) Uani 1 1 d .
H15 H 1.5841 0.2318 1.7209 0.047 Uiso 1 1 calc R
C16 C 1.4108(2) 0.25020(5) 1.6499(2) 0.0402(4) Uani 1 1 d .
H16 H 1.4248 0.2742 1.7224 0.048 Uiso 1 1 calc R
C17 C 1.29598(17) 0.24144(6) 1.5453(2) 0.0344(4) Uani 1 1 d .
H17 H 1.2311 0.2599 1.5435 0.041 Uiso 1 1 calc R
C18 C 1.27505(14) 0.20594(5) 1.44333(17) 0.0265(3) Uani 1 1 d .
C19 C 1.07090(15) 0.22583(6) 1.3154(2) 0.0338(4) Uani 1 1 d .
H19A H 1.0911 0.2543 1.2861 0.041 Uiso 1 1 calc R
H19B H 1.0587 0.2292 1.4106 0.041 Uiso 1 1 calc R
C20 C 0.96001(14) 0.20836(6) 1.19042(19) 0.0298(3) Uani 1 1 d .
H20A H 0.9397 0.1800 1.2204 0.036 Uiso 1 1 calc R
H20B H 0.8949 0.2284 1.1746 0.036 Uiso 1 1 calc R
C21 C 0.87525(15) 0.20122(5) 0.91361(19) 0.0302(3) Uani 1 1 d .
H21A H 0.8976 0.1989 0.8257 0.036 Uiso 1 1 calc R
H21B H 0.8307 0.2282 0.9026 0.036 Uiso 1 1 calc R
C22 C 0.79558(14) 0.16251(5) 0.9110(2) 0.0319(3) Uani 1 1 d .
H22A H 0.7809 0.1621 1.0051 0.038 Uiso 1 1 calc R
H22B H 0.7205 0.1656 0.8251 0.038 Uiso 1 1 calc R
C23 C 0.79393(13) 0.08328(5) 0.90740(18) 0.0270(3) Uani 1 1 d .
C24 C 0.70084(15) 0.08145(6) 0.9580(2) 0.0359(4) Uani 1 1 d .
H24 H 0.6703 0.1085 0.9829 0.043 Uiso 1 1 calc R
C25 C 0.65023(16) 0.04084(6) 0.9737(2) 0.0398(4) Uani 1 1 d .
H25 H 0.5860 0.0401 1.0095 0.048 Uiso 1 1 calc R
C26 C 0.69291(16) 0.00237(6) 0.9375(2) 0.0343(4) Uani 1 1 d .
H26 H 0.6585 -0.0255 0.9482 0.041 Uiso 1 1 calc R
C27 C 0.78758(15) 0.00312(5) 0.8844(2) 0.0284(3) Uani 1 1 d .
C28 C 0.84016(13) 0.04372(5) 0.86812(17) 0.0252(3) Uani 1 1 d .
C29 C 0.82788(15) -0.03852(5) 0.84795(19) 0.0304(3) Uani 1 1 d .
H29 H 0.7927 -0.0650 0.8692 0.036 Uiso 1 1 calc R
C30 C 0.94067(16) -0.08906(5) 0.7623(2) 0.0322(3) Uani 1 1 d .
H30A H 0.8717 -0.1079 0.7268 0.039 Uiso 1 1 calc R
H30B H 0.9978 -0.1012 0.8567 0.039 Uiso 1 1 calc R

loop_
_atom_site_aniso_label
_atom_site_aniso_U_11
_atom_site_aniso_U_22
_atom_site_aniso_U_33
_atom_site_aniso_U_23
_atom_site_aniso_U_13
_atom_site_aniso_U_12
Ni 0.02702(12) 0.01732(11) 0.02525(12) 0.00061(6) 0.00876(9) -0.00075(7)
Cl 0.02818(19) 0.0341(2) 0.0328(2) 0.00302(14) 0.01315(15) 0.00257(15)
Na 0.0338(3) 0.0228(3) 0.0355(3) -0.0019(2) 0.0157(3) -0.0016(2)
O1 0.0310(6) 0.0207(5) 0.0333(6) -0.0001(4) 0.0167(5) 0.0008(4)
O2 0.0279(5) 0.0249(5) 0.0323(5) -0.0051(4) 0.0150(5) -0.0027(4)
O3 0.0236(5) 0.0420(6) 0.0261(5) -0.0001(4) 0.0113(4) 0.0007(5)
O4 0.0252(5) 0.0340(6) 0.0303(5) -0.0079(4) 0.0102(4) 0.0045(4)
O5 0.0274(6) 0.0282(5) 0.0344(6) -0.0052(4) 0.0086(5) 0.0077(4)
O6 0.0266(5) 0.0288(5) 0.0313(5) -0.0031(4) 0.0138(4) 0.0005(4)
O7 0.0261(5) 0.0217(5) 0.0367(6) 0.0004(4) 0.0137(5) 0.0008(4)
O8 0.0258(5) 0.0208(5) 0.0351(6) 0.0001(4) 0.0137(5) -0.0017(4)
O9 0.0284(6) 0.0677(9) 0.0442(8) 0.0026(6) 0.0095(6) 0.0071(6)
O10 0.0540(8) 0.0320(6) 0.0509(8) 0.0015(5) 0.0252(7) -0.0056(6)
O11 0.0422(8) 0.1025(13) 0.0330(7) 0.0112(7) 0.0172(6) 0.0029(8)
O12 0.0435(8) 0.0298(7) 0.0844(11) -0.0009(7) 0.0268(8) 0.0037(6)
O1W 0.0304(6) 0.0386(6) 0.0374(6) -0.0089(5) 0.0163(5) 0.0001(5)
N1 0.0376(7) 0.0194(6) 0.0265(6) 0.0008(5) 0.0092(6) 0.0010(5)
N2 0.0280(6) 0.0208(6) 0.0283(6) 0.0016(5) 0.0047(5) -0.0018(5)
C1 0.0467(10) 0.0208(7) 0.0335(8) -0.0025(6) 0.0108(7) -0.0023(7)
C2 0.0457(10) 0.0225(7) 0.0315(8) -0.0008(6) 0.0169(7) 0.0047(7)
C3 0.0389(9) 0.0258(8) 0.0292(8) 0.0011(6) 0.0172(7) 0.0042(6)
C4 0.0465(10) 0.0313(8) 0.0391(9) 0.0004(6) 0.0251(8) 0.0094(7)
C5 0.0435(10) 0.0402(9) 0.0407(9) 0.0007(7) 0.0274(8) 0.0064(8)
C6 0.0359(8) 0.0336(8) 0.0332(8) 0.0004(6) 0.0192(7) 0.0005(7)
C7 0.0306(7) 0.0254(7) 0.0235(7) 0.0008(5) 0.0115(6) 0.0037(6)
C8 0.0313(8) 0.0250(7) 0.0241(7) 0.0028(5) 0.0127(6) 0.0043(6)
C9 0.0342(8) 0.0247(7) 0.0309(7) -0.0012(6) 0.0173(7) -0.0049(6)
C10 0.0278(8) 0.0393(9) 0.0306(8) -0.0043(6) 0.0162(6) -0.0048(7)
C11 0.0240(7) 0.0363(8) 0.0289(7) -0.0024(6) 0.0102(6) 0.0043(6)
C12 0.0278(7) 0.0272(7) 0.0295(7) -0.0005(6) 0.0101(6) 0.0059(6)
C13 0.0297(7) 0.0254(7) 0.0225(6) 0.0007(5) 0.0127(6) 0.0006(6)
C14 0.0293(8) 0.0328(8) 0.0326(8) -0.0004(6) 0.0120(7) 0.0007(6)
C15 0.0354(9) 0.0360(9) 0.0388(9) -0.0054(7) 0.0067(7) -0.0051(7)
C16 0.0491(11) 0.0280(8) 0.0388(10) -0.0077(6) 0.0115(9) -0.0022(7)
C17 0.0397(9) 0.0260(7) 0.0365(9) -0.0026(6) 0.0134(7) 0.0050(7)
C18 0.0294(7) 0.0254(7) 0.0252(7) 0.0017(5) 0.0109(6) 0.0025(6)
C19 0.0344(8) 0.0329(8) 0.0342(8) -0.0040(6) 0.0130(7) 0.0121(7)
C20 0.0279(7) 0.0313(8) 0.0343(8) 0.0008(6) 0.0165(7) 0.0078(6)
C21 0.0325(8) 0.0236(7) 0.0326(8) 0.0008(6) 0.0102(7) 0.0051(6)
C22 0.0240(7) 0.0262(7) 0.0427(9) -0.0027(6) 0.0098(7) 0.0040(6)
C23 0.0220(7) 0.0265(7) 0.0302(7) 0.0020(6) 0.0076(6) -0.0010(6)
C24 0.0276(8) 0.0348(9) 0.0484(10) 0.0005(7) 0.0181(7) 0.0019(7)
C25 0.0283(8) 0.0444(10) 0.0517(11) 0.0033(8) 0.0208(8) -0.0043(7)
C26 0.0274(8) 0.0341(9) 0.0413(9) 0.0042(6) 0.0130(7) -0.0065(6)
C27 0.0236(7) 0.0281(8) 0.0303(8) 0.0031(6) 0.0068(6) -0.0036(6)
C28 0.0215(7) 0.0265(7) 0.0245(7) 0.0021(5) 0.0053(6) -0.0009(6)
C29 0.0287(8) 0.0236(7) 0.0343(8) 0.0027(6) 0.0069(6) -0.0056(6)
C30 0.0353(8) 0.0200(7) 0.0368(8) 0.0012(6) 0.0091(7) -0.0027(6)

loop_
_atom_type_symbol
_atom_type_description
_atom_type_scat_dispersion_real
_atom_type_scat_dispersion_imag
_atom_type_scat_source
C C 0.0033 0.0016 'International Tables Vol C Tables 4.2.6.8 and 6.1.1.4'
H H 0.0000 0.0000 'International Tables Vol C Tables 4.2.6.8 and 6.1.1.4'
N N 0.0061 0.0033 'International Tables Vol C Tables 4.2.6.8 and 6.1.1.4'
O O 0.0106 0.0060 'International Tables Vol C Tables 4.2.6.8 and 6.1.1.4'
Na Na 0.0362 0.0249 'International Tables Vol C Tables 4.2.6.8 and 6.1.1.4'
Cl Cl 0.1484 0.1585 'International Tables Vol C Tables 4.2.6.8 and 6.1.1.4'
Ni Ni 0.3393 1.1124 'International Tables Vol C Tables 4.2.6.8 and 6.1.1.4'

loop_
_geom_angle_atom_site_label_1
_geom_angle_atom_site_label_2
_geom_angle_atom_site_label_3
_geom_angle
N2 Ni N1 86.03(7)
N2 Ni O1 175.42(5)
N1 Ni O1 94.56(6)
N2 Ni O8 95.07(6)
N1 Ni O8 175.88(5)
O1 Ni O8 84.67(5)
N2 Ni Na 137.54(5)
N1 Ni Na 136.19(5)
O1 Ni Na 42.50(4)
O8 Ni Na 42.48(4)
O11 Cl O12 110.65(10)
O11 Cl O10 109.25(9)
O12 Cl O10 109.14(9)
O11 Cl O9 108.84(9)
O12 Cl O9 109.58(9)
O10 Cl O9 109.36(9)
O1W Na O8 120.52(5)
O1W Na O1 118.89(5)
O8 Na O1 64.96(4)
O1W Na O9 108.15(5)
O8 Na O9 120.21(5)
O1 Na O9 119.00(5)
O1W Na O2 74.89(4)
O8 Na O2 124.92(4)
O1 Na O2 62.25(4)
O9 Na O2 98.52(5)
O1W Na O7 86.10(4)
O8 Na O7 63.36(4)
O1 Na O7 128.26(4)
O9 Na O7 89.38(5)
O2 Na O7 160.85(4)
O1W Na Ni 128.79(4)
O8 Na Ni 32.67(3)
O1 Na Ni 32.51(3)
O9 Na Ni 123.01(4)
O2 Na Ni 94.26(3)
O7 Na Ni 96.00(3)
C8 O1 Ni 126.69(10)
C8 O1 Na 128.31(10)
Ni O1 Na 104.99(5)
C7 O2 C9 118.50(12)
C7 O2 Na 116.79(9)
C9 O2 Na 124.70(9)
C10 O3 C11 112.07(12)
C13 O4 C12 119.14(12)
C18 O5 C19 116.08(12)
C20 O6 C21 114.42(12)
C23 O7 C22 115.84(12)
C23 O7 Na 114.68(9)
C22 O7 Na 127.78(9)
C28 O8 Ni 126.91(10)
C28 O8 Na 127.92(10)
Ni O8 Na 104.85(5)
Cl O9 Na 128.81(9)
C2 N1 C1 118.57(14)
C2 N1 Ni 127.32(12)
C1 N1 Ni 113.95(11)
C29 N2 C30 118.40(14)
C29 N2 Ni 126.80(11)
C30 N2 Ni 114.46(11)
N1 C1 C30 107.28(13)
N1 C2 C3 125.20(15)
C8 C3 C4 120.52(15)
C8 C3 C2 120.80(16)
C4 C3 C2 118.66(15)
C5 C4 C3 120.52(15)
C4 C5 C6 119.95(16)
C7 C6 C5 120.29(16)
O2 C7 C6 125.65(14)
O2 C7 C8 113.20(13)
C6 C7 C8 121.13(14)
O1 C8 C3 124.38(15)
O1 C8 C7 118.02(13)
C3 C8 C7 117.57(14)
O2 C9 C10 113.19(13)
O3 C10 C9 109.20(13)
O3 C11 C12 107.57(12)
O4 C12 C11 111.84(12)
O4 C13 C14 125.06(14)
O4 C13 C18 115.19(13)
C14 C13 C18 119.75(14)
C13 C14 C15 119.57(16)
C16 C15 C14 120.45(17)
C15 C16 C17 120.50(16)
C16 C17 C18 119.91(16)
O5 C18 C17 124.23(15)
O5 C18 C13 116.03(13)
C17 C18 C13 119.73(15)
O5 C19 C20 107.88(13)
O6 C20 C19 108.70(13)
O6 C21 C22 114.27(13)
O7 C22 C21 109.57(13)
O7 C23 C24 124.40(14)
O7 C23 C28 114.94(13)
C24 C23 C28 120.61(14)
C23 C24 C25 121.28(16)
C26 C25 C24 119.47(16)
C25 C26 C27 120.66(15)
C28 C27 C26 120.81(15)
C28 C27 C29 121.41(16)
C26 C27 C29 117.78(14)
O8 C28 C27 123.90(14)
O8 C28 C23 118.91(13)
C27 C28 C23 117.17(14)
N2 C29 C27 125.50(15)
N2 C30 C1 106.81(13)

loop_
_geom_bond_atom_site_label_1
_geom_bond_atom_site_label_2
_geom_bond_distance
Ni N2 1.8462(14)
Ni N1 1.8486(14)
Ni O1 1.8534(11)
Ni O8 1.8604(11)
Ni Na 3.3312(7)
Cl O11 1.4258(14)
Cl O12 1.4275(14)
Cl O10 1.4357(13)
Cl O9 1.4451(14)
Na O1W 2.2652(13)
Na O8 2.3274(12)
Na O1 2.3298(12)
Na O9 2.3995(16)
Na O2 2.6443(13)
Na O7 2.6804(13)
O1 C8 1.3181(19)
O2 C7 1.3763(17)
O2 C9 1.4332(18)
O3 C10 1.4228(19)
O3 C11 1.4231(19)
O4 C13 1.3733(18)
O4 C12 1.4335(18)
O5 C18 1.3708(19)
O5 C19 1.4346(18)
O6 C20 1.4214(18)
O6 C21 1.4261(19)
O7 C23 1.3814(18)
O7 C22 1.4351(18)
O8 C28 1.3211(18)
N1 C2 1.288(2)
N1 C1 1.476(2)
N2 C29 1.290(2)
N2 C30 1.481(2)
C1 C30 1.502(2)
C2 C3 1.438(2)
C3 C8 1.411(2)
C3 C4 1.416(3)
C4 C5 1.367(3)
C5 C6 1.410(2)
C6 C7 1.381(2)
C7 C8 1.422(2)
C9 C10 1.509(2)
C11 C12 1.503(2)
C13 C14 1.385(2)
C13 C18 1.410(2)
C14 C15 1.401(2)
C15 C16 1.372(3)
C16 C17 1.387(3)
C17 C18 1.388(2)
C19 C20 1.499(2)
C21 C22 1.510(2)
C23 C24 1.384(2)
C23 C28 1.424(2)
C24 C25 1.402(2)
C25 C26 1.364(3)
C26 C27 1.416(2)
C27 C28 1.415(2)
C27 C29 1.434(2)
